data_4066244
loop_
_publ_author_name
'Casely, Ian J.'
'Suh, YoungSung'
'Ziller, Joseph W.'
'Evans, William J.'

_publ_section_title
;
 Formation of a [ONN(allyl)O]&#x2212;Anion via NO Insertion and Coupling
 Using Yttrium and Lanthanide Allyl Metallocenes&#x2020;
;
_journal_issue 21
_journal_name_full Organometallics
_journal_page_first 5209
_journal_paper_doi 10.1021/om100364k
_journal_volume 29
_journal_year 2010
_chemical_formula_sum 'C46 H70 N4 O4 Y2'
_chemical_formula_weight 920.88
_chemical_name_systematic
; 
 ? 
;
_space_group_IT_number 14
_symmetry_cell_setting monoclinic
_symmetry_space_group_name_Hall '-P 2yn'
_symmetry_space_group_name_H-M 'P 1 21/n 1'
_atom_sites_solution_hydrogens geom
_atom_sites_solution_primary direct
_atom_sites_solution_secondary difmap
_audit_creation_method SHELXTL
_cell_angle_alpha 90.00
_cell_angle_beta 104.9110(10)
_cell_angle_gamma 90.00
_cell_formula_units_Z 2
_cell_length_a 9.6995(8)
_cell_length_b 15.6446(14)
_cell_length_c 15.0044(13)
_cell_measurement_reflns_used 9974
_cell_measurement_temperature 93(2)
_cell_measurement_theta_max 28.20
_cell_measurement_theta_min 2.53
_cell_volume 2200.2(3)
_computing_cell_refinement 'Bruker SAINT'
_computing_data_collection 'Bruker APEX2'
_computing_data_reduction 'Bruker SAINT'
_computing_molecular_graphics 'Bruker SHELXTL'
_computing_publication_material 'Bruker SHELXTL'
_computing_structure_refinement 'SHELXL-97 (Sheldrick, 2008)'
_computing_structure_solution 'SHELXS-97 (Sheldrick, 2008)'
_diffrn_ambient_temperature 93(2)
_diffrn_measured_fraction_theta_full 0.974
_diffrn_measured_fraction_theta_max 0.974
_diffrn_measurement_device_type 'Bruker APEX-II CCD'
_diffrn_measurement_method '\f and \w scans'
_diffrn_radiation_monochromator graphite
_diffrn_radiation_source 'fine-focus sealed tube'
_diffrn_radiation_type MoK\a
_diffrn_radiation_wavelength 0.71073
_diffrn_reflns_av_R_equivalents 0.0353
_diffrn_reflns_av_sigmaI/netI 0.0320
_diffrn_reflns_limit_h_max 12
_diffrn_reflns_limit_h_min -12
_diffrn_reflns_limit_k_max 20
_diffrn_reflns_limit_k_min -20
_diffrn_reflns_limit_l_max 19
_diffrn_reflns_limit_l_min -19
_diffrn_reflns_number 25665
_diffrn_reflns_theta_full 28.33
_diffrn_reflns_theta_max 28.33
_diffrn_reflns_theta_min 2.26
_exptl_absorpt_coefficient_mu 2.671
_exptl_absorpt_correction_T_max 0.5738
_exptl_absorpt_correction_T_min 0.4132
_exptl_absorpt_correction_type numerical
_exptl_absorpt_process_details 'Bruker SADABS'
_exptl_crystal_colour colourless
_exptl_crystal_density_diffrn 1.390
_exptl_crystal_density_meas ?
_exptl_crystal_density_method 'not measured'
_exptl_crystal_description irregular
_exptl_crystal_F_000 968
_exptl_crystal_size_max 0.40
_exptl_crystal_size_mid 0.32
_exptl_crystal_size_min 0.23
_refine_diff_density_max 0.520
_refine_diff_density_min -0.381
_refine_diff_density_rms 0.061
_refine_ls_extinction_method none
_refine_ls_goodness_of_fit_ref 1.220
_refine_ls_hydrogen_treatment constr
_refine_ls_matrix_type full
_refine_ls_number_parameters 281
_refine_ls_number_reflns 5334
_refine_ls_number_restraints 0
_refine_ls_restrained_S_all 1.220
_refine_ls_R_factor_all 0.0378
_refine_ls_R_factor_gt 0.0326
_refine_ls_shift/su_max 0.001
_refine_ls_shift/su_mean 0.000
_refine_ls_structure_factor_coef Fsqd
_refine_ls_weighting_details 'calc w=1/[\s^2^(Fo^2^)+(0.0167P)^2^+1.7172P] where P=(Fo^2^+2Fc^2^)/3'
_refine_ls_weighting_scheme calc
_refine_ls_wR_factor_gt 0.0711
_refine_ls_wR_factor_ref 0.0722
_reflns_number_gt 4825
_reflns_number_total 5334
_reflns_threshold_expression >2sigma(I)
_cod_data_source_file om100364k_si_001.cif
_cod_data_source_block ijc8
_cod_depositor_comments
;
The following automatic conversions were performed:

'_symmetry_cell_setting' value 'Monoclinic' changed to 'monoclinic'
according to /home/saulius/struct/CIF-dictionaries/cif_core.dic
dictionary named 'cif_core.dic' version 2.4.1 from 2010-06-29.

Automatic conversion script
Id: cif_fix_values 1715 2011-07-08 13:25:40Z adriana 

The following automatic conversions were performed:

'_exptl_crystal_density_meas' value 'none' was changed to '?' - the
value is perceived as not measured.

Automatic conversion script
Id: cif_fix_values 3008 2015-01-20 13:52:24Z robertas 
;
_cod_original_sg_symbol_H-M P2(1)/n
_cod_database_code 4066244

loop_
_symmetry_equiv_pos_as_xyz
'x, y, z'
'-x+1/2, y+1/2, -z+1/2'
'-x, -y, -z'
'x-1/2, -y-1/2, z-1/2'

loop_
_atom_site_label
_atom_site_type_symbol
_atom_site_fract_x
_atom_site_fract_y
_atom_site_fract_z
_atom_site_U_iso_or_equiv
_atom_site_adp_type
_atom_site_occupancy
_atom_site_symmetry_multiplicity
_atom_site_calc_flag
_atom_site_refinement_flags
_atom_site_disorder_assembly
_atom_site_disorder_group
Y1 Y 0.031448(19) 0.048704(12) 0.824983(13) 0.01464(6) Uani 1 1 d . . .
C1 C -0.1621(2) 0.03994(14) 0.66173(13) 0.0169(4) Uani 1 1 d . B .
C2 C -0.0784(2) 0.11299(14) 0.65607(13) 0.0160(4) Uani 1 1 d . B .
C3 C -0.1027(2) 0.17462(13) 0.71985(14) 0.0163(4) Uani 1 1 d . B .
C4 C -0.2084(2) 0.14088(14) 0.76146(14) 0.0165(4) Uani 1 1 d . B .
C5 C -0.2448(2) 0.05820(13) 0.72509(13) 0.0159(4) Uani 1 1 d . . .
C6 C -0.1748(2) -0.03891(15) 0.60298(15) 0.0238(5) Uani 1 1 d . . .
H6A H -0.2068 -0.0869 0.6346 0.036 Uiso 1 1 calc R B .
H6B H -0.0817 -0.0524 0.5923 0.036 Uiso 1 1 calc R . .
H6C H -0.2442 -0.0288 0.5437 0.036 Uiso 1 1 calc R . .
C7 C -0.0063(2) 0.12709(15) 0.57962(14) 0.0206(4) Uani 1 1 d . . .
H7A H 0.0555 0.0782 0.5764 0.031 Uiso 1 1 calc R B .
H7B H 0.0513 0.1793 0.5919 0.031 Uiso 1 1 calc R . .
H7C H -0.0787 0.1329 0.5208 0.031 Uiso 1 1 calc R . .
C8 C -0.0385(2) 0.26269(14) 0.73662(16) 0.0228(5) Uani 1 1 d . . .
H8A H 0.0591 0.2614 0.7296 0.034 Uiso 1 1 calc R B .
H8B H -0.0370 0.2811 0.7993 0.034 Uiso 1 1 calc R . .
H8C H -0.0959 0.3028 0.6919 0.034 Uiso 1 1 calc R . .
C9 C -0.2755(2) 0.18910(15) 0.82598(15) 0.0225(5) Uani 1 1 d . . .
H9A H -0.3379 0.2338 0.7918 0.034 Uiso 1 1 calc R B .
H9B H -0.2006 0.2153 0.8750 0.034 Uiso 1 1 calc R . .
H9C H -0.3316 0.1497 0.8533 0.034 Uiso 1 1 calc R . .
C10 C -0.3619(2) 0.00105(15) 0.73936(15) 0.0219(5) Uani 1 1 d . B .
H10A H -0.4046 0.0264 0.7857 0.033 Uiso 1 1 calc R . .
H10B H -0.3224 -0.0552 0.7606 0.033 Uiso 1 1 calc R . .
H10C H -0.4352 -0.0053 0.6810 0.033 Uiso 1 1 calc R . .
C11 C 0.2612(2) -0.01050(14) 0.77748(14) 0.0186(4) Uani 1 1 d . B .
C12 C 0.2822(2) 0.07917(14) 0.78342(15) 0.0194(4) Uani 1 1 d . B .
C13 C 0.3022(2) 0.10371(14) 0.87719(15) 0.0189(4) Uani 1 1 d . B .
C14 C 0.2965(2) 0.02861(14) 0.92923(14) 0.0176(4) Uani 1 1 d . B .
C15 C 0.2722(2) -0.04158(14) 0.86809(14) 0.0176(4) Uani 1 1 d . B .
C16 C 0.2452(2) -0.06585(15) 0.69318(15) 0.0241(5) Uani 1 1 d . . .
H16A H 0.3371 -0.0925 0.6943 0.036 Uiso 1 1 calc R B .
H16B H 0.2141 -0.0306 0.6376 0.036 Uiso 1 1 calc R . .
H16C H 0.1741 -0.1104 0.6928 0.036 Uiso 1 1 calc R . .
C17 C 0.3138(2) 0.13689(16) 0.71058(16) 0.0272(5) Uani 1 1 d . . .
H17A H 0.2594 0.1901 0.7077 0.041 Uiso 1 1 calc R B .
H17B H 0.2865 0.1081 0.6506 0.041 Uiso 1 1 calc R . .
H17C H 0.4161 0.1500 0.7262 0.041 Uiso 1 1 calc R . .
C18 C 0.3383(2) 0.19270(15) 0.91379(17) 0.0257(5) Uani 1 1 d . . .
H18A H 0.4133 0.2164 0.8881 0.039 Uiso 1 1 calc R B .
H18B H 0.3720 0.1908 0.9812 0.039 Uiso 1 1 calc R . .
H18C H 0.2531 0.2288 0.8959 0.039 Uiso 1 1 calc R . .
C19 C 0.3258(2) 0.02280(15) 1.03248(15) 0.0208(4) Uani 1 1 d . . .
H19A H 0.2540 -0.0139 1.0487 0.031 Uiso 1 1 calc R B .
H19B H 0.3215 0.0801 1.0581 0.031 Uiso 1 1 calc R . .
H19C H 0.4208 -0.0016 1.0579 0.031 Uiso 1 1 calc R . .
C20 C 0.2748(2) -0.13396(14) 0.89544(16) 0.0222(5) Uani 1 1 d . . .
H20A H 0.3690 -0.1582 0.8981 0.033 Uiso 1 1 calc R B .
H20B H 0.2018 -0.1653 0.8499 0.033 Uiso 1 1 calc R . .
H20C H 0.2554 -0.1387 0.9562 0.033 Uiso 1 1 calc R . .
O1 O -0.05034(16) -0.09066(10) 0.82500(10) 0.0226(3) Uani 1 1 d . B .
O2 O -0.01050(16) -0.12886(12) 1.05311(10) 0.0274(4) Uani 1 1 d . . .
C21 C -0.0947(3) -0.22251(15) 0.91900(18) 0.0316(6) Uani 1 1 d . . .
H21A H -0.0909 -0.2215 0.8537 0.038 Uiso 0.50 1 calc PR A 1
H21B H -0.1951 -0.2310 0.9208 0.038 Uiso 0.50 1 calc PR A 1
H21C H -0.1711 -0.2159 0.9480 0.038 Uiso 0.50 1 d PR A 2
H21D H -0.1371 -0.2453 0.8589 0.038 Uiso 0.50 1 d PR A 2
C22 C -0.0039(3) -0.29323(17) 0.9691(2) 0.0350(6) Uani 1 1 d . . .
H22A H 0.0965 -0.2891 0.9787 0.042 Uiso 1 1 calc R . .
C23 C -0.0550(3) -0.35995(18) 1.00027(18) 0.0372(6) Uani 1 1 d . . .
H23A H -0.1551 -0.3657 0.9916 0.045 Uiso 1 1 calc R B .
H23B H 0.0075 -0.4032 1.0318 0.045 Uiso 1 1 calc R . .
N1 N -0.0204(3) -0.0764(2) 0.9172(3) 0.0173(5) Uani 0.73 1 d P B 1
N2 N -0.0393(2) -0.14074(16) 0.96489(18) 0.0150(5) Uani 0.73 1 d P B 1
N3 N -0.0084(7) -0.0782(5) 0.9683(7) 0.0180(15) Uani 0.27 1 d P B 2
N4 N -0.0486(7) -0.1275(6) 0.9003(5) 0.0176(14) Uani 0.27 1 d P B 2

loop_
_atom_site_aniso_label
_atom_site_aniso_U_11
_atom_site_aniso_U_22
_atom_site_aniso_U_33
_atom_site_aniso_U_23
_atom_site_aniso_U_13
_atom_site_aniso_U_12
Y1 0.01058(9) 0.01726(10) 0.01565(9) -0.00022(8) 0.00256(6) 0.00031(8)
C1 0.0148(9) 0.0200(11) 0.0144(9) -0.0006(8) 0.0010(7) -0.0001(8)
C2 0.0141(9) 0.0190(10) 0.0136(9) 0.0014(8) 0.0015(7) 0.0008(8)
C3 0.0137(9) 0.0168(10) 0.0168(9) 0.0008(8) 0.0007(7) 0.0013(8)
C4 0.0127(9) 0.0193(10) 0.0162(9) 0.0006(8) 0.0013(7) 0.0024(8)
C5 0.0118(9) 0.0193(10) 0.0150(9) 0.0000(8) 0.0004(7) 0.0015(8)
C6 0.0256(11) 0.0242(12) 0.0211(10) -0.0042(9) 0.0051(9) -0.0033(9)
C7 0.0185(10) 0.0271(12) 0.0165(10) 0.0008(9) 0.0049(8) -0.0002(9)
C8 0.0218(11) 0.0180(11) 0.0272(11) -0.0007(9) 0.0036(9) -0.0007(8)
C9 0.0195(10) 0.0251(12) 0.0235(11) -0.0027(9) 0.0064(8) 0.0051(9)
C10 0.0160(10) 0.0281(12) 0.0205(10) -0.0004(9) 0.0029(8) -0.0045(9)
C11 0.0120(9) 0.0233(11) 0.0210(10) 0.0018(9) 0.0054(8) 0.0027(8)
C12 0.0104(9) 0.0235(11) 0.0244(11) 0.0043(9) 0.0050(8) 0.0018(8)
C13 0.0092(9) 0.0202(11) 0.0261(11) 0.0011(9) 0.0021(8) 0.0004(8)
C14 0.0094(9) 0.0219(11) 0.0207(10) 0.0015(8) 0.0023(7) 0.0017(8)
C15 0.0110(9) 0.0202(11) 0.0223(10) 0.0024(9) 0.0057(7) 0.0031(8)
C16 0.0228(11) 0.0283(12) 0.0224(11) 0.0004(9) 0.0081(9) 0.0056(9)
C17 0.0162(10) 0.0341(13) 0.0303(12) 0.0136(11) 0.0040(9) -0.0019(9)
C18 0.0193(10) 0.0229(12) 0.0320(12) 0.0012(10) 0.0015(9) -0.0033(9)
C19 0.0147(10) 0.0268(12) 0.0205(10) 0.0010(9) 0.0035(8) 0.0033(8)
C20 0.0200(10) 0.0201(11) 0.0285(11) 0.0025(9) 0.0096(9) 0.0055(8)
O1 0.0200(8) 0.0255(9) 0.0202(8) 0.0094(6) 0.0014(6) -0.0016(6)
O2 0.0215(8) 0.0431(10) 0.0177(8) -0.0112(7) 0.0050(6) -0.0046(7)
C21 0.0428(14) 0.0221(12) 0.0312(13) -0.0128(10) 0.0117(11) -0.0146(11)
C22 0.0191(11) 0.0315(14) 0.0537(17) -0.0263(13) 0.0081(11) -0.0009(10)
C23 0.0346(14) 0.0389(16) 0.0321(13) -0.0014(12) -0.0022(11) 0.0105(12)
N1 0.0132(13) 0.0173(17) 0.0208(16) 0.0013(14) 0.0032(12) 0.0011(11)
N2 0.0153(11) 0.0149(14) 0.0142(13) -0.0005(10) 0.0028(9) -0.0003(10)
N3 0.009(3) 0.020(5) 0.024(4) 0.000(4) 0.002(3) 0.003(3)
N4 0.010(3) 0.022(4) 0.023(4) 0.003(3) 0.006(3) 0.003(3)

loop_
_atom_type_symbol
_atom_type_description
_atom_type_scat_dispersion_real
_atom_type_scat_dispersion_imag
_atom_type_scat_source
C C 0.0033 0.0016 'International Tables Vol C Tables 4.2.6.8 and 6.1.1.4'
H H 0.0000 0.0000 'International Tables Vol C Tables 4.2.6.8 and 6.1.1.4'
N N 0.0061 0.0033 'International Tables Vol C Tables 4.2.6.8 and 6.1.1.4'
O O 0.0106 0.0060 'International Tables Vol C Tables 4.2.6.8 and 6.1.1.4'
Y Y -2.7962 3.5667 'International Tables Vol C Tables 4.2.6.8 and 6.1.1.4'

loop_
_geom_angle_atom_site_label_1
_geom_angle_atom_site_label_2
_geom_angle_atom_site_label_3
_geom_angle
_geom_angle_site_symmetry_1
_geom_angle_site_symmetry_3
Cnt1 Y1 O1 98.6 . .
Cnt1 Y1 N1 118.4 . .
Cnt1 Y1 O2 101.0 . 3_557
Cnt2 Y1 O1 103.5 . .
Cnt2 Y1 N1 100.3 . .
Cnt2 Y1 O2 104.4 . 3_557
Cnt1 Y1 Cnt2 135.1 . .
O2 Y1 O1 114.69(6) 3_557 .
O2 Y1 N1 85.11(10) 3_557 .
O1 Y1 N1 32.22(10) . .
O2 Y1 C3 86.38(6) 3_557 .
O1 Y1 C3 125.71(6) . .
N1 Y1 C3 140.18(8) . .
O2 Y1 C14 82.24(6) 3_557 .
O1 Y1 C14 99.64(6) . .
N1 Y1 C14 83.37(8) . .
C3 Y1 C14 133.67(6) . .
O2 Y1 C15 110.62(6) 3_557 .
O1 Y1 C15 77.29(6) . .
N1 Y1 C15 74.99(7) . .
C3 Y1 C15 143.67(6) . .
C14 Y1 C15 30.74(6) . .
O2 Y1 C11 131.29(6) 3_557 .
O1 Y1 C11 89.02(6) . .
N1 Y1 C11 100.07(8) . .
C3 Y1 C11 114.50(6) . .
C14 Y1 C11 50.99(6) . .
C15 Y1 C11 30.90(6) . .
O2 Y1 C1 125.32(6) 3_557 .
O1 Y1 C1 78.04(6) . .
N1 Y1 C1 105.68(10) . .
C3 Y1 C1 51.08(6) . .
C14 Y1 C1 151.04(6) . .
C15 Y1 C1 124.02(6) . .
C11 Y1 C1 100.06(6) . .
O2 Y1 C2 117.29(6) 3_557 .
O1 Y1 C2 107.46(6) . .
N1 Y1 C2 136.35(10) . .
C3 Y1 C2 30.92(6) . .
C14 Y1 C2 133.56(6) . .
C15 Y1 C2 122.64(6) . .
C11 Y1 C2 91.94(6) . .
C1 Y1 C2 30.67(6) . .
O2 Y1 C13 82.60(6) 3_557 .
O1 Y1 C13 127.64(6) . .
N1 Y1 C13 114.03(8) . .
C3 Y1 C13 103.28(6) . .
C14 Y1 C13 30.81(6) . .
C15 Y1 C13 50.77(7) . .
C11 Y1 C13 50.83(7) . .
C1 Y1 C13 133.38(6) . .
C2 Y1 C13 106.09(6) . .
O2 Y1 C4 75.00(6) 3_557 .
O1 Y1 C4 103.82(6) . .
N1 Y1 C4 109.50(7) . .
C3 Y1 C4 31.07(6) . .
C14 Y1 C4 152.45(7) . .
C15 Y1 C4 173.40(6) . .
C11 Y1 C4 142.57(6) . .
C1 Y1 C4 50.63(6) . .
C2 Y1 C4 50.76(6) . .
C13 Y1 C4 128.54(7) . .
O2 Y1 C12 111.15(6) 3_557 .
O1 Y1 C12 119.57(6) . .
N1 Y1 C12 125.56(8) . .
C3 Y1 C12 93.72(6) . .
C14 Y1 C12 50.67(6) . .
C15 Y1 C12 50.57(6) . .
C11 Y1 C12 30.55(7) . .
C1 Y1 C12 104.99(6) . .
C2 Y1 C12 83.01(6) . .
C13 Y1 C12 30.63(7) . .
C4 Y1 C12 124.76(6) . .
C2 C1 C5 107.96(18) . .
C2 C1 C6 126.06(18) . .
C5 C1 C6 125.61(19) . .
C2 C1 Y1 74.69(11) . .
C5 C1 Y1 76.20(11) . .
C6 C1 Y1 120.71(14) . .
C1 C2 C3 108.08(17) . .
C1 C2 C7 123.33(18) . .
C3 C2 C7 127.16(19) . .
C1 C2 Y1 74.65(11) . .
C3 C2 Y1 73.27(11) . .
C7 C2 Y1 128.74(13) . .
C2 C3 C4 107.77(18) . .
C2 C3 C8 126.91(19) . .
C4 C3 C8 125.18(19) . .
C2 C3 Y1 75.81(12) . .
C4 C3 Y1 76.29(11) . .
C8 C3 Y1 117.54(13) . .
C5 C4 C3 107.76(18) . .
C5 C4 C9 127.05(19) . .
C3 C4 C9 125.0(2) . .
C5 C4 Y1 75.75(11) . .
C3 C4 Y1 72.64(11) . .
C9 C4 Y1 121.25(13) . .
C4 C5 C1 108.32(18) . .
C4 C5 C10 127.75(19) . .
C1 C5 C10 123.55(19) . .
C4 C5 Y1 73.98(11) . .
C1 C5 Y1 73.26(11) . .
C10 C5 Y1 124.26(13) . .
C12 C11 C15 107.71(19) . .
C12 C11 C16 127.1(2) . .
C15 C11 C16 124.9(2) . .
C12 C11 Y1 75.92(12) . .
C15 C11 Y1 74.11(11) . .
C16 C11 Y1 120.66(13) . .
C11 C12 C13 108.06(19) . .
C11 C12 C17 126.9(2) . .
C13 C12 C17 123.6(2) . .
C11 C12 Y1 73.53(12) . .
C13 C12 Y1 73.79(11) . .
C17 C12 Y1 129.41(14) . .
C14 C13 C12 107.82(19) . .
C14 C13 C18 127.1(2) . .
C12 C13 C18 124.8(2) . .
C14 C13 Y1 73.83(11) . .
C12 C13 Y1 75.58(11) . .
C18 C13 Y1 121.47(14) . .
C15 C14 C13 108.06(18) . .
C15 C14 C19 125.32(19) . .
C13 C14 C19 126.4(2) . .
C15 C14 Y1 74.65(11) . .
C13 C14 Y1 75.36(11) . .
C19 C14 Y1 120.66(13) . .
C14 C15 C11 108.33(19) . .
C14 C15 C20 125.68(19) . .
C11 C15 C20 125.6(2) . .
C14 C15 Y1 74.61(11) . .
C11 C15 Y1 74.98(11) . .
C20 C15 Y1 121.96(13) . .
N4 O1 N1 38.2(4) . .
N4 O1 Y1 120.2(4) . .
N1 O1 Y1 82.11(16) . .
N2 O2 N3 42.0(3) . .
N2 O2 Y1 149.68(16) . 3_557
N3 O2 Y1 114.5(3) . 3_557
N2 C21 C22 108.0(2) . .
N2 C21 N4 36.5(3) . .
C22 C21 N4 128.6(3) . .
C23 C22 C21 123.3(2) . .
N2 N1 O1 114.8(3) . .
N2 N1 Y1 176.9(2) . .
O1 N1 Y1 65.68(14) . .
N1 N2 O2 115.9(3) . .
N1 N2 C21 120.4(3) . .
O2 N2 C21 123.7(2) . .
N4 N3 O2 107.1(7) . .
N3 N4 O1 112.0(9) . .
N3 N4 C21 118.0(7) . .
O1 N4 C21 129.9(6) . .

loop_
_geom_bond_atom_site_label_1
_geom_bond_atom_site_label_2
_geom_bond_distance
_geom_bond_site_symmetry_2
Y1 Cnt1 2.396 .
Y1 Cnt2 2.390 .
Y1 O2 2.2695(15) 3_557
Y1 O1 2.3201(16) .
Y1 N1 2.522(3) .
Y1 C3 2.647(2) .
Y1 C14 2.662(2) .
Y1 C15 2.663(2) .
Y1 C11 2.674(2) .
Y1 C1 2.6791(19) .
Y1 C2 2.680(2) .
Y1 C13 2.682(2) .
Y1 C4 2.694(2) .
Y1 C12 2.705(2) .
C1 C2 1.417(3) .
C1 C5 1.422(3) .
C1 C6 1.503(3) .
C2 C3 1.420(3) .
C2 C7 1.506(3) .
C3 C4 1.431(3) .
C3 C8 1.506(3) .
C4 C5 1.413(3) .
C4 C9 1.501(3) .
C5 C10 1.504(3) .
C11 C12 1.417(3) .
C11 C15 1.422(3) .
C11 C16 1.508(3) .
C12 C13 1.423(3) .
C12 C17 1.509(3) .
C13 C14 1.420(3) .
C13 C18 1.505(3) .
C14 C15 1.411(3) .
C14 C19 1.504(3) .
C15 C20 1.501(3) .
O1 N4 1.264(8) .
O1 N1 1.357(4) .
O2 N2 1.294(3) .
O2 N3 1.503(10) .
O2 Y1 2.2695(15) 3_557
C21 N2 1.486(3) .
C21 C22 1.491(4) .
C21 N4 1.597(9) .
C22 C23 1.293(4) .
N1 N2 1.274(4) .
N3 N4 1.260(11) .
